data_7159446
loop_
_publ_author_name
'Parida, Sushanta Kumar'
'Joshi, Saurav'
'Murarka, Sandip'

_publ_section_title
;
 Copper-catalyzed tandem cyclization/arylation of &#x3b1;,&#x3b2;-alkynic
 hydrazones with diaryliodonium salts: synthesis of
 <i>N</i>-arylpyrazoles.
;
_journal_issue 28
_journal_name_full 'Organic &amp; biomolecular chemistry'
_journal_page_first 5784
_journal_page_last 5789
_journal_paper_doi 10.1039/d3ob00899a
_journal_volume 21
_journal_year 2023
_chemical_formula_moiety 'C21 H15 Br N2'
_chemical_formula_sum 'C21 H15 Br N2'
_chemical_formula_weight 375.26
_chemical_name_systematic SKP-02
_space_group_crystal_system monoclinic
_space_group_IT_number 14
_space_group_name_Hall '-P 2ybc'
_space_group_name_H-M_alt 'P 1 21/c 1'
_atom_sites_solution_hydrogens geom
_atom_sites_solution_primary dual
_audit_block_doi 10.5517/ccdc.csd.cc2fwtcj
_audit_creation_date 2023-05-06
_audit_creation_method
;
Olex2 1.3
(compiled 2020.11.12 svn.r5f609507 for OlexSys, GUI svn.r6408)
;
_audit_update_record
;
2023-06-07 deposited with the CCDC.	2023-07-04 downloaded from the CCDC.
;
_cell_angle_alpha 90
_cell_angle_beta 108.177(5)
_cell_angle_gamma 90
_cell_formula_units_Z 4
_cell_length_a 10.9325(5)
_cell_length_b 16.9864(7)
_cell_length_c 9.6085(5)
_cell_measurement_reflns_used 8066
_cell_measurement_temperature 100.00(10)
_cell_measurement_theta_max 30.1490
_cell_measurement_theta_min 3.9050
_cell_volume 1695.29(15)
_computing_cell_refinement 'CrysAlisPro 1.171.42.52a (Rigaku OD, 2022)'
_computing_data_collection 'CrysAlisPro 1.171.42.52a (Rigaku OD, 2022)'
_computing_data_reduction 'CrysAlisPro 1.171.42.52a (Rigaku OD, 2022)'
_computing_molecular_graphics 'Olex2 1.3 (Dolomanov et al., 2009)'
_computing_publication_material 'Olex2 1.3 (Dolomanov et al., 2009)'
_computing_structure_refinement 'SHELXL 2018/3 (Sheldrick, 2015)'
_computing_structure_solution 'SHELXT 2018/2 (Sheldrick, 2018)'
_diffrn_ambient_environment N~2~
_diffrn_ambient_temperature 100.00(10)
_diffrn_detector 'Hybrid Pixel Array Detector'
_diffrn_detector_area_resol_mean 5.8140
_diffrn_detector_type 'Pilatus 200K'
_diffrn_measured_fraction_theta_full 0.997
_diffrn_measured_fraction_theta_max 0.811
_diffrn_measurement_details
;
List of Runs (angles in degrees, time in seconds):

  # Type    Start    End  Width  t~exp~   \w     \q     \k     \f   Frames
#--------------------------------------------------------------------------
  1  \w     26.00  60.00   0.50   17.49    --   -4.14  44.00 158.00   68
  2  \w     -6.00  22.00   0.50   17.49    --   -4.14  44.00 158.00   56
  3  \w    -41.00  -8.00   0.50   17.49    --    3.51 -77.00 150.00   66
  4  \w      1.00  55.00   0.50   17.49    --    3.51  37.00   0.00  108
  5  \w    -15.00  10.00   0.50   17.49    --    3.51 -99.00 -60.00   50
  6  \w     -9.00  32.00   0.50   17.49    --   -4.14 -99.00  60.00   82
  7  \w    -29.00  16.00   0.50   17.49    --   -4.14 -77.00 -60.00   90
  8  \w    -69.00  -9.00   0.50   17.49    --   -4.14 -44.00   7.00  120
;
_diffrn_measurement_device 'four-circle diffractometer'
_diffrn_measurement_device_type 'SuperNova, Dual, Cu at home/near, Pilatus 200K'
_diffrn_measurement_method '\w scans'
_diffrn_orient_matrix_type 'CrysAlisPro convention (1999,Acta A55,543-557)'
_diffrn_orient_matrix_UB_11 0.0599612000
_diffrn_orient_matrix_UB_12 0.0026988000
_diffrn_orient_matrix_UB_13 0.0563103000
_diffrn_orient_matrix_UB_21 -0.0292682000
_diffrn_orient_matrix_UB_22 0.0227456000
_diffrn_orient_matrix_UB_23 0.0428142000
_diffrn_orient_matrix_UB_31 -0.0144331000
_diffrn_orient_matrix_UB_32 -0.0348995000
_diffrn_orient_matrix_UB_33 0.0322737000
_diffrn_radiation_monochromator mirror
_diffrn_radiation_probe x-ray
_diffrn_radiation_type 'Mo K\a'
_diffrn_radiation_wavelength 0.71073
_diffrn_reflns_av_R_equivalents 0.0386
_diffrn_reflns_av_unetI/netI 0.0346
_diffrn_reflns_Laue_measured_fraction_full 0.997
_diffrn_reflns_Laue_measured_fraction_max 0.811
_diffrn_reflns_limit_h_max 15
_diffrn_reflns_limit_h_min -14
_diffrn_reflns_limit_k_max 22
_diffrn_reflns_limit_k_min -21
_diffrn_reflns_limit_l_max 12
_diffrn_reflns_limit_l_min -11
_diffrn_reflns_number 16688
_diffrn_reflns_point_group_measured_fraction_full 0.997
_diffrn_reflns_point_group_measured_fraction_max 0.811
_diffrn_reflns_theta_full 25.242
_diffrn_reflns_theta_max 30.284
_diffrn_reflns_theta_min 3.605
_diffrn_source 'micro-focus sealed X-ray tube'
_diffrn_source_type 'SuperNova (Mo) X-ray Source'
_exptl_absorpt_coefficient_mu 2.428
_exptl_absorpt_correction_T_max 1.00000
_exptl_absorpt_correction_T_min 0.51347
_exptl_absorpt_correction_type multi-scan
_exptl_absorpt_process_details
;
CrysAlisPro 1.171.42.52a (Rigaku Oxford Diffraction, 2022)
Empirical absorption correction using spherical harmonics,
implemented in SCALE3 ABSPACK scaling algorithm.
;
_exptl_crystal_colour 'clear whiteish'
_exptl_crystal_colour_lustre clear
_exptl_crystal_colour_modifier whiteish
_exptl_crystal_density_diffrn 1.470
_exptl_crystal_F_000 760
_exptl_crystal_size_max 0.2
_exptl_crystal_size_mid 0.2
_exptl_crystal_size_min 0.2
_refine_diff_density_max 0.430
_refine_diff_density_min -0.301
_refine_diff_density_rms 0.072
_refine_ls_extinction_method none
_refine_ls_goodness_of_fit_ref 0.828
_refine_ls_hydrogen_treatment constr
_refine_ls_matrix_type full
_refine_ls_number_parameters 217
_refine_ls_number_reflns 4120
_refine_ls_number_restraints 0
_refine_ls_restrained_S_all 0.828
_refine_ls_R_factor_all 0.0437
_refine_ls_R_factor_gt 0.0321
_refine_ls_shift/su_max 0.001
_refine_ls_shift/su_mean 0.000
_refine_ls_structure_factor_coef Fsqd
_refine_ls_weighting_details 'w=1/[\s^2^(Fo^2^)+(0.1000P)^2^] where P=(Fo^2^+2Fc^2^)/3'
_refine_ls_weighting_scheme calc
_refine_ls_wR_factor_gt 0.0986
_refine_ls_wR_factor_ref 0.1067
_reflns_Friedel_coverage 0.000
_reflns_number_gt 3454
_reflns_number_total 4120
_reflns_threshold_expression 'I > 2\s(I)'
_cod_data_source_file d3ob00899a2.cif
_cod_data_source_block pa-1_auto
_cod_depositor_comments 'Adding full bibliography for 7159446.cif.'
_cod_original_cell_volume 1695.29(14)
_cod_database_code 7159446
_shelx_shelxl_version_number 2018/3
_chemical_oxdiff_formula 'C H N Br'
_shelx_space_group_comment
;
The symmetry employed for this shelxl refinement is uniquely defined
by the following loop, which should always be used as a source of
symmetry information in preference to the above space-group names.
They are only intended as comments.
;
_shelx_estimated_absorpt_t_max 0.642
_shelx_estimated_absorpt_t_min 0.642
_reflns_odcompleteness_completeness 99.50
_reflns_odcompleteness_iscentric 1
_reflns_odcompleteness_theta 26.32
_olex2_refinement_description
;
1. Fixed Uiso
 At 1.2 times of:
  All C(H) groups
2.a Aromatic/amide H refined with riding coordinates:
 C006(H006), C00B(H00B), C00C(H00C), C00D(H00D), C00E(H00E), C00F(H00F),
 C00G(H00G), C00H(H00H), C00I(H00I), C00J(H00J), C00K(H00K), C00L(H00L),
 C00M(H00M), C00N(H00N), C00O(H00O)
;
_olex2_submission_special_instructions 'No special instructions were received'
_oxdiff_exptl_absorpt_empirical_details
;
Empirical correction (ABSPACK) includes:
- Absorption correction using spherical harmonics
- Frame scaling
;
_oxdiff_exptl_absorpt_empirical_full_max 2.517
_oxdiff_exptl_absorpt_empirical_full_min 0.600

loop_
_space_group_symop_operation_xyz
'x, y, z'
'-x, y+1/2, -z+1/2'
'-x, -y, -z'
'x, -y-1/2, z-1/2'

loop_
_atom_site_label
_atom_site_type_symbol
_atom_site_fract_x
_atom_site_fract_y
_atom_site_fract_z
_atom_site_U_iso_or_equiv
_atom_site_adp_type
_atom_site_occupancy
_atom_site_site_symmetry_order
_atom_site_calc_flag
_atom_site_refinement_flags_posn
_atom_site_refinement_flags_adp
_atom_site_refinement_flags_occupancy
_atom_site_disorder_assembly
_atom_site_disorder_group
Br01 Br 0.15654(2) 0.42640(2) 0.93393(2) 0.02630(10) Uani 1 1 d . . . . .
N002 N 0.49510(14) 0.64162(9) 0.70640(17) 0.0151(3) Uani 1 1 d . . . . .
N003 N 0.59596(14) 0.60895(9) 0.67152(17) 0.0150(3) Uani 1 1 d . . . . .
C004 C 0.65810(17) 0.66990(10) 0.63805(19) 0.0142(4) Uani 1 1 d . . . . .
C005 C 0.77454(17) 0.65677(11) 0.5950(2) 0.0145(4) Uani 1 1 d . . . . .
C006 C 0.29377(17) 0.47208(11) 0.7396(2) 0.0165(4) Uani 1 1 d . . . . .
H006 H 0.262179 0.424128 0.690606 0.020 Uiso 1 1 calc R U . . .
C007 C 0.39500(17) 0.77383(10) 0.7208(2) 0.0154(4) Uani 1 1 d . . . . .
C008 C 0.41614(18) 0.59092(11) 0.7608(2) 0.0152(4) Uani 1 1 d . . . . .
C009 C 0.49318(17) 0.72201(10) 0.6945(2) 0.0146(4) Uani 1 1 d . . . . .
C00A C 0.26380(18) 0.49348(11) 0.8636(2) 0.0177(4) Uani 1 1 d . . . . .
C00B C 0.37050(17) 0.52136(10) 0.6872(2) 0.0149(4) Uani 1 1 d . . . . .
H00B H 0.391667 0.507628 0.601650 0.018 Uiso 1 1 calc R U . . .
C00C C 0.85416(19) 0.59262(12) 0.6514(2) 0.0186(4) Uani 1 1 d . . . . .
H00C H 0.834304 0.558222 0.719293 0.022 Uiso 1 1 calc R U . . .
C00D C 0.2129(2) 0.87756(12) 0.7663(2) 0.0216(4) Uani 1 1 d . . . . .
H00D H 0.150987 0.912781 0.781879 0.026 Uiso 1 1 calc R U . . .
C00E C 0.3424(2) 0.89706(11) 0.8148(2) 0.0190(4) Uani 1 1 d . . . . .
H00E H 0.369198 0.945876 0.862909 0.023 Uiso 1 1 calc R U . . .
C00F C 0.3080(2) 0.56237(13) 0.9370(2) 0.0258(5) Uani 1 1 d . . . . .
H00F H 0.285869 0.576080 1.021926 0.031 Uiso 1 1 calc R U . . .
C00G C 0.80606(18) 0.70775(11) 0.4979(2) 0.0186(4) Uani 1 1 d . . . . .
H00G H 0.753533 0.752327 0.460778 0.022 Uiso 1 1 calc R U . . .
C00H C 0.43292(18) 0.84522(11) 0.7932(2) 0.0159(4) Uani 1 1 d . . . . .
H00H H 0.521712 0.858508 0.828010 0.019 Uiso 1 1 calc R U . . .
C00I C 0.59743(17) 0.74166(10) 0.64970(19) 0.0141(4) Uani 1 1 d . . . . .
H00I H 0.623016 0.792939 0.630629 0.017 Uiso 1 1 calc R U . . .
C00J C 0.3854(2) 0.61166(12) 0.8853(2) 0.0241(4) Uani 1 1 d . . . . .
H00J H 0.417087 0.659390 0.934973 0.029 Uiso 1 1 calc R U . . .
C00K C 0.9147(2) 0.69337(13) 0.4550(2) 0.0246(4) Uani 1 1 d . . . . .
H00K H 0.935764 0.727886 0.388060 0.030 Uiso 1 1 calc R U . . .
C00L C 0.9624(2) 0.57892(12) 0.6085(3) 0.0243(5) Uani 1 1 d . . . . .
H00L H 1.016344 0.535096 0.647126 0.029 Uiso 1 1 calc R U . . .
C00M C 0.17391(19) 0.80678(13) 0.6950(3) 0.0270(5) Uani 1 1 d . . . . .
H00M H 0.085165 0.793245 0.662931 0.032 Uiso 1 1 calc R U . . .
C00N C 0.9921(2) 0.62873(13) 0.5101(2) 0.0262(5) Uani 1 1 d . . . . .
H00N H 1.065573 0.618677 0.480059 0.031 Uiso 1 1 calc R U . . .
C00O C 0.26343(19) 0.75556(12) 0.6703(2) 0.0246(4) Uani 1 1 d . . . . .
H00O H 0.235564 0.707769 0.618830 0.029 Uiso 1 1 calc R U . . .

loop_
_atom_site_aniso_label
_atom_site_aniso_U_11
_atom_site_aniso_U_22
_atom_site_aniso_U_33
_atom_site_aniso_U_23
_atom_site_aniso_U_13
_atom_site_aniso_U_12
Br01 0.03198(16) 0.02675(16) 0.02512(15) 0.00107(7) 0.01608(10) -0.01102(8)
N002 0.0137(7) 0.0138(8) 0.0192(8) -0.0015(6) 0.0073(6) -0.0012(6)
N003 0.0135(7) 0.0151(8) 0.0176(8) -0.0018(6) 0.0064(6) -0.0011(6)
C004 0.0135(8) 0.0152(9) 0.0132(9) -0.0024(6) 0.0031(7) -0.0009(7)
C005 0.0123(8) 0.0156(9) 0.0159(9) -0.0054(6) 0.0048(7) -0.0035(7)
C006 0.0172(9) 0.0136(8) 0.0188(9) -0.0009(7) 0.0057(7) -0.0014(7)
C007 0.0163(9) 0.0140(9) 0.0175(9) -0.0015(7) 0.0074(7) -0.0008(7)
C008 0.0146(9) 0.0144(9) 0.0174(9) -0.0003(7) 0.0064(7) -0.0028(7)
C009 0.0150(8) 0.0126(8) 0.0153(9) -0.0039(6) 0.0035(7) -0.0014(7)
C00A 0.0169(9) 0.0191(9) 0.0180(9) 0.0030(7) 0.0070(7) -0.0017(7)
C00B 0.0161(9) 0.0135(8) 0.0162(9) -0.0013(7) 0.0067(7) 0.0010(7)
C00C 0.0172(9) 0.0199(9) 0.0189(9) -0.0021(7) 0.0056(7) 0.0002(7)
C00D 0.0249(10) 0.0209(10) 0.0253(10) -0.0003(8) 0.0169(8) 0.0040(8)
C00E 0.0268(10) 0.0145(9) 0.0183(9) -0.0036(7) 0.0107(8) -0.0009(8)
C00F 0.0332(12) 0.0310(11) 0.0194(10) -0.0091(8) 0.0171(9) -0.0104(9)
C00G 0.0198(9) 0.0173(9) 0.0188(9) -0.0047(7) 0.0060(7) -0.0048(7)
C00H 0.0175(9) 0.0156(9) 0.0150(9) -0.0006(7) 0.0055(7) -0.0024(7)
C00I 0.0135(9) 0.0114(8) 0.0169(9) -0.0021(6) 0.0039(7) -0.0025(6)
C00J 0.0310(11) 0.0243(11) 0.0201(10) -0.0098(8) 0.0126(8) -0.0113(9)
C00K 0.0264(10) 0.0286(11) 0.0235(10) -0.0085(8) 0.0145(8) -0.0130(9)
C00L 0.0164(10) 0.0264(11) 0.0282(12) -0.0082(8) 0.0043(8) 0.0018(7)
C00M 0.0156(10) 0.0251(11) 0.0428(13) -0.0056(9) 0.0124(9) -0.0015(8)
C00N 0.0174(10) 0.0349(12) 0.0297(11) -0.0153(9) 0.0123(8) -0.0084(8)
C00O 0.0174(10) 0.0173(10) 0.0390(12) -0.0105(8) 0.0088(9) -0.0037(8)

loop_
_atom_type_symbol
_atom_type_description
_atom_type_scat_dispersion_real
_atom_type_scat_dispersion_imag
_atom_type_scat_source
C C 0.0033 0.0016 'International Tables Vol C Tables 4.2.6.8 and 6.1.1.4'
H H 0.0000 0.0000 'International Tables Vol C Tables 4.2.6.8 and 6.1.1.4'
Br Br -0.2901 2.4595 'International Tables Vol C Tables 4.2.6.8 and 6.1.1.4'
N N 0.0061 0.0033 'International Tables Vol C Tables 4.2.6.8 and 6.1.1.4'

loop_
_geom_angle_atom_site_label_1
_geom_angle_atom_site_label_2
_geom_angle_atom_site_label_3
_geom_angle
_geom_angle_site_symmetry_1
_geom_angle_site_symmetry_3
_geom_angle_publ_flag
N003 N002 C008 118.09(15) . . ?
N003 N002 C009 112.15(14) . . ?
C009 N002 C008 129.49(15) . . ?
C004 N003 N002 104.78(14) . . ?
N003 C004 C005 120.05(16) . . ?
N003 C004 C00I 111.42(16) . . ?
C00I C004 C005 128.52(17) . . ?
C00C C005 C004 119.89(17) . . ?
C00G C005 C004 120.68(17) . . ?
C00G C005 C00C 119.43(17) . . ?
C00A C006 H006 120.4 . . ?
C00A C006 C00B 119.22(17) . . ?
C00B C006 H006 120.4 . . ?
C00H C007 C009 119.13(16) . . ?
C00H C007 C00O 118.59(17) . . ?
C00O C007 C009 122.23(16) . . ?
C00B C008 N002 119.27(16) . . ?
C00J C008 N002 119.99(17) . . ?
C00J C008 C00B 120.75(17) . . ?
N002 C009 C007 125.15(16) . . ?
N002 C009 C00I 105.94(15) . . ?
C00I C009 C007 128.88(16) . . ?
C006 C00A Br01 119.18(14) . . ?
C00F C00A Br01 118.98(15) . . ?
C00F C00A C006 121.83(18) . . ?
C006 C00B C008 119.44(17) . . ?
C006 C00B H00B 120.3 . . ?
C008 C00B H00B 120.3 . . ?
C005 C00C H00C 119.9 . . ?
C00L C00C C005 120.13(19) . . ?
C00L C00C H00C 119.9 . . ?
C00E C00D H00D 120.0 . . ?
C00M C00D H00D 120.0 . . ?
C00M C00D C00E 119.97(18) . . ?
C00D C00E H00E 120.0 . . ?
C00D C00E C00H 119.95(18) . . ?
C00H C00E H00E 120.0 . . ?
C00A C00F H00F 120.5 . . ?
C00A C00F C00J 119.10(19) . . ?
C00J C00F H00F 120.5 . . ?
C005 C00G H00G 120.0 . . ?
C005 C00G C00K 120.03(19) . . ?
C00K C00G H00G 120.0 . . ?
C007 C00H H00H 119.6 . . ?
C00E C00H C007 120.74(17) . . ?
C00E C00H H00H 119.6 . . ?
C004 C00I H00I 127.1 . . ?
C009 C00I C004 105.71(16) . . ?
C009 C00I H00I 127.1 . . ?
C008 C00J C00F 119.67(18) . . ?
C008 C00J H00J 120.2 . . ?
C00F C00J H00J 120.2 . . ?
C00G C00K H00K 120.0 . . ?
C00N C00K C00G 120.01(19) . . ?
C00N C00K H00K 120.0 . . ?
C00C C00L H00L 119.9 . . ?
C00N C00L C00C 120.3(2) . . ?
C00N C00L H00L 119.9 . . ?
C00D C00M H00M 119.8 . . ?
C00D C00M C00O 120.37(18) . . ?
C00O C00M H00M 119.8 . . ?
C00K C00N H00N 120.0 . . ?
C00L C00N C00K 120.09(19) . . ?
C00L C00N H00N 120.0 . . ?
C007 C00O H00O 119.8 . . ?
C00M C00O C007 120.35(18) . . ?
C00M C00O H00O 119.8 . . ?

loop_
_geom_bond_atom_site_label_1
_geom_bond_atom_site_label_2
_geom_bond_distance
_geom_bond_site_symmetry_2
_geom_bond_publ_flag
Br01 C00A 1.9038(18) . ?
N002 N003 1.366(2) . ?
N002 C008 1.429(2) . ?
N002 C009 1.370(2) . ?
N003 C004 1.332(2) . ?
C004 C005 1.473(2) . ?
C004 C00I 1.409(2) . ?
C005 C00C 1.395(3) . ?
C005 C00G 1.393(3) . ?
C006 H006 0.9500 . ?
C006 C00A 1.380(3) . ?
C006 C00B 1.386(2) . ?
C007 C009 1.470(2) . ?
C007 C00H 1.395(3) . ?
C007 C00O 1.402(3) . ?
C008 C00B 1.388(3) . ?
C008 C00J 1.385(3) . ?
C009 C00I 1.379(2) . ?
C00A C00F 1.374(3) . ?
C00B H00B 0.9500 . ?
C00C H00C 0.9500 . ?
C00C C00L 1.389(3) . ?
C00D H00D 0.9500 . ?
C00D C00E 1.385(3) . ?
C00D C00M 1.383(3) . ?
C00E H00E 0.9500 . ?
C00E C00H 1.388(3) . ?
C00F H00F 0.9500 . ?
C00F C00J 1.388(3) . ?
C00G H00G 0.9500 . ?
C00G C00K 1.395(3) . ?
C00H H00H 0.9500 . ?
C00I H00I 0.9500 . ?
C00J H00J 0.9500 . ?
C00K H00K 0.9500 . ?
C00K C00N 1.386(3) . ?
C00L H00L 0.9500 . ?
C00L C00N 1.381(3) . ?
C00M H00M 0.9500 . ?
C00M C00O 1.384(3) . ?
C00N H00N 0.9500 . ?
C00O H00O 0.9500 . ?

loop_
_geom_torsion_atom_site_label_1
_geom_torsion_atom_site_label_2
_geom_torsion_atom_site_label_3
_geom_torsion_atom_site_label_4
_geom_torsion
_geom_torsion_site_symmetry_1
_geom_torsion_site_symmetry_2
_geom_torsion_site_symmetry_3
_geom_torsion_site_symmetry_4
_geom_torsion_publ_flag
Br01 C00A C00F C00J -179.51(17) . . . . ?
N002 N003 C004 C005 179.71(15) . . . . ?
N002 N003 C004 C00I -0.56(19) . . . . ?
N002 C008 C00B C006 -179.92(16) . . . . ?
N002 C008 C00J C00F 179.60(19) . . . . ?
N002 C009 C00I C004 -0.45(19) . . . . ?
N003 N002 C008 C00B -48.3(2) . . . . ?
N003 N002 C008 C00J 132.0(2) . . . . ?
N003 N002 C009 C007 178.31(16) . . . . ?
N003 N002 C009 C00I 0.1(2) . . . . ?
N003 C004 C005 C00C -30.4(2) . . . . ?
N003 C004 C005 C00G 149.46(18) . . . . ?
N003 C004 C00I C009 0.7(2) . . . . ?
C004 C005 C00C C00L 178.51(17) . . . . ?
C004 C005 C00G C00K -178.27(17) . . . . ?
C005 C004 C00I C009 -179.65(17) . . . . ?
C005 C00C C00L C00N 0.1(3) . . . . ?
C005 C00G C00K C00N -0.6(3) . . . . ?
C006 C00A C00F C00J -0.3(3) . . . . ?
C007 C009 C00I C004 -178.54(18) . . . . ?
C008 N002 N003 C004 -174.31(16) . . . . ?
C008 N002 C009 C007 -7.9(3) . . . . ?
C008 N002 C009 C00I 173.93(17) . . . . ?
C009 N002 N003 C004 0.3(2) . . . . ?
C009 N002 C008 C00B 138.2(2) . . . . ?
C009 N002 C008 C00J -41.4(3) . . . . ?
C009 C007 C00H C00E 177.44(17) . . . . ?
C009 C007 C00O C00M -178.74(19) . . . . ?
C00A C006 C00B C008 0.3(3) . . . . ?
C00A C00F C00J C008 0.3(3) . . . . ?
C00B C006 C00A Br01 179.18(14) . . . . ?
C00B C006 C00A C00F 0.0(3) . . . . ?
C00B C008 C00J C00F 0.0(3) . . . . ?
C00C C005 C00G C00K 1.6(3) . . . . ?
C00C C00L C00N C00K 0.9(3) . . . . ?
C00D C00E C00H C007 1.0(3) . . . . ?
C00D C00M C00O C007 1.8(3) . . . . ?
C00E C00D C00M C00O -0.8(3) . . . . ?
C00G C005 C00C C00L -1.3(3) . . . . ?
C00G C00K C00N C00L -0.7(3) . . . . ?
C00H C007 C009 N002 140.41(19) . . . . ?
C00H C007 C009 C00I -41.8(3) . . . . ?
C00H C007 C00O C00M -1.4(3) . . . . ?
C00I C004 C005 C00C 149.95(19) . . . . ?
C00I C004 C005 C00G -30.2(3) . . . . ?
C00J C008 C00B C006 -0.3(3) . . . . ?
C00M C00D C00E C00H -0.6(3) . . . . ?
C00O C007 C009 N002 -42.3(3) . . . . ?
C00O C007 C009 C00I 135.4(2) . . . . ?
C00O C007 C00H C00E 0.1(3) . . . . ?
